data_7158256
loop_
_publ_author_name
'Yang, Kai'
'Luo, Shi-He'
'Chen, Si-Hong'
'Cao, Xi-Ying'
'Zhou, Yong-Jun'
'Lin, Yan-Lan'
'Huo, Yan-Ping'
'Wang, Zhao-Yang'

_publ_section_title
;
 Simple inorganic base promoted C-N and C-C formation: synthesis of
 benzo[4,5]imidazo[1,2-<i>a</i>]pyridines as functional AIEgens used for
 detecting picric acid.
;
_journal_issue 37
_journal_name_full 'Organic &amp; biomolecular chemistry'
_journal_page_first 8133
_journal_page_last 8139
_journal_paper_doi 10.1039/d1ob01424b
_journal_volume 19
_journal_year 2021
_chemical_formula_moiety 'C24 H18 N2'
_chemical_formula_sum 'C24 H18 N2'
_chemical_formula_weight 334.40
_space_group_crystal_system triclinic
_space_group_IT_number 2
_space_group_name_Hall '-P 1'
_space_group_name_H-M_alt 'P -1'
_atom_sites_solution_hydrogens geom
_atom_sites_solution_primary dual
_audit_creation_date 2021-01-07
_audit_creation_method
;
Olex2 1.3
(compiled 2020.11.12 svn.r5f609507 for OlexSys, GUI svn.r6226)
;
_audit_update_record
;
2021-03-29 deposited with the CCDC.	2021-08-19 downloaded from the CCDC.
;
_cell_angle_alpha 106.688(12)
_cell_angle_beta 91.551(9)
_cell_angle_gamma 116.591(13)
_cell_formula_units_Z 2
_cell_length_a 9.9393(11)
_cell_length_b 10.0786(16)
_cell_length_c 10.2828(11)
_cell_measurement_reflns_used 1490
_cell_measurement_temperature 297
_cell_measurement_theta_max 25.0950
_cell_measurement_theta_min 3.9550
_cell_volume 867.6(2)
_computing_cell_refinement 'CrysAlisPro 1.171.38.41 (Rigaku OD, 2015)'
_computing_data_collection 'CrysAlisPro 1.171.38.41 (Rigaku OD, 2015)'
_computing_data_reduction 'CrysAlisPro 1.171.38.41 (Rigaku OD, 2015)'
_computing_molecular_graphics 'Olex2 1.3 (Dolomanov et al., 2009)'
_computing_publication_material 'Olex2 1.3 (Dolomanov et al., 2009)'
_computing_structure_refinement 'SHELXL 2018/3 (Sheldrick, 2015)'
_computing_structure_solution 'SHELXT 2014/5 (Sheldrick, 2014)'
_diffrn_ambient_temperature 297
_diffrn_detector 'CCD plate'
_diffrn_detector_area_resol_mean 16.1213
_diffrn_detector_type Eos
_diffrn_measured_fraction_theta_full 0.996
_diffrn_measured_fraction_theta_max 0.825
_diffrn_measurement_details
;
List of Runs (angles in degrees, time in seconds):

  # Type    Start    End  Width  t~exp~   \w     \q     \k     \f   Frames
#--------------------------------------------------------------------------
  1  \w     -4.00  82.00   1.00    2.00    --   15.65  37.00  60.00   86
  2  \w    -17.00  31.00   1.00    2.00    --   15.65 -57.00 -90.00   48
  3  \w    -12.00  23.00   1.00    2.00    --  -16.28 -99.00  30.00   35
  4  \w    -25.00  12.00   1.00    2.00    --   15.65 -99.00 150.00   37
  5  \w    -49.00  21.00   1.00    2.00    --   15.65 -57.00-120.00   70
  6  \w    -69.00 -23.00   1.00    2.00    --  -16.28 127.00 121.00   46
  7  \w     37.00  72.00   1.00    2.00    --   15.65 178.00-120.00   35
;
_diffrn_measurement_device 'four-circle diffractometer'
_diffrn_measurement_device_type 'Xcalibur, Eos, Gemini'
_diffrn_measurement_method '\w scans'
_diffrn_orient_matrix_type 'CrysAlisPro convention (1999,Acta A55,543-557)'
_diffrn_orient_matrix_UB_11 0.0522723000
_diffrn_orient_matrix_UB_12 -0.0284202000
_diffrn_orient_matrix_UB_13 0.0079737000
_diffrn_orient_matrix_UB_21 0.0058194000
_diffrn_orient_matrix_UB_22 0.0273590000
_diffrn_orient_matrix_UB_23 0.0726920000
_diffrn_orient_matrix_UB_31 -0.0618043000
_diffrn_orient_matrix_UB_32 -0.0736180000
_diffrn_orient_matrix_UB_33 -0.0038786000
_diffrn_radiation_monochromator graphite
_diffrn_radiation_probe x-ray
_diffrn_radiation_type 'Mo K\a'
_diffrn_radiation_wavelength 0.71073
_diffrn_reflns_av_R_equivalents 0.0229
_diffrn_reflns_av_unetI/netI 0.0511
_diffrn_reflns_Laue_measured_fraction_full 0.996
_diffrn_reflns_Laue_measured_fraction_max 0.825
_diffrn_reflns_limit_h_max 9
_diffrn_reflns_limit_h_min -13
_diffrn_reflns_limit_k_max 13
_diffrn_reflns_limit_k_min -11
_diffrn_reflns_limit_l_max 13
_diffrn_reflns_limit_l_min -14
_diffrn_reflns_number 6873
_diffrn_reflns_point_group_measured_fraction_full 0.996
_diffrn_reflns_point_group_measured_fraction_max 0.825
_diffrn_reflns_theta_full 25.242
_diffrn_reflns_theta_max 29.397
_diffrn_reflns_theta_min 3.682
_diffrn_source 'fine-focus sealed X-ray tube'
_diffrn_source_type 'Enhance (Mo) X-ray Source'
_exptl_absorpt_coefficient_mu 0.075
_exptl_absorpt_correction_T_max 1.00000
_exptl_absorpt_correction_T_min 0.77812
_exptl_absorpt_correction_type multi-scan
_exptl_absorpt_process_details
;
CrysAlisPro 1.171.38.41 (Rigaku Oxford Diffraction, 2015)
Empirical absorption correction using spherical harmonics,
 implemented in SCALE3 ABSPACK scaling algorithm.
;
_exptl_crystal_colour colourless
_exptl_crystal_colour_primary colourless
_exptl_crystal_density_diffrn 1.280
_exptl_crystal_description block
_exptl_crystal_F_000 352
_refine_diff_density_max 0.157
_refine_diff_density_min -0.150
_refine_diff_density_rms 0.034
_refine_ls_extinction_coef 0.034(4)
_refine_ls_extinction_expression Fc^*^=kFc[1+0.001xFc^2^\l^3^/sin(2\q)]^-1/4^
_refine_ls_extinction_method 'SHELXL-2018/3 (Sheldrick 2018)'
_refine_ls_goodness_of_fit_ref 1.050
_refine_ls_hydrogen_treatment constr
_refine_ls_matrix_type full
_refine_ls_number_parameters 237
_refine_ls_number_reflns 3953
_refine_ls_number_restraints 0
_refine_ls_restrained_S_all 1.050
_refine_ls_R_factor_all 0.1015
_refine_ls_R_factor_gt 0.0544
_refine_ls_shift/su_max 0.000
_refine_ls_shift/su_mean 0.000
_refine_ls_structure_factor_coef Fsqd
_refine_ls_weighting_details 'w=1/[\s^2^(Fo^2^)+(0.0537P)^2^+0.0654P] where P=(Fo^2^+2Fc^2^)/3'
_refine_ls_weighting_scheme calc
_refine_ls_wR_factor_gt 0.1159
_refine_ls_wR_factor_ref 0.1464
_reflns_Friedel_coverage 0.000
_reflns_number_gt 2334
_reflns_number_total 3953
_reflns_threshold_expression 'I > 2\s(I)'
_cod_data_source_file d1ob01424b2.cif
_cod_data_source_block exp_8356
_cod_depositor_comments 'Adding full bibliography for 7158252--7158256.cif.'
_cod_database_code 7158256
_shelx_shelxl_version_number 2018/3
_shelx_space_group_comment
;
The symmetry employed for this shelxl refinement is uniquely defined
by the following loop, which should always be used as a source of
symmetry information in preference to the above space-group names.
They are only intended as comments.
;
_reflns_odcompleteness_completeness 99.58
_reflns_odcompleteness_iscentric 1
_reflns_odcompleteness_theta 26.32
_olex2_refinement_description
;
1. Fixed Uiso
 At 1.2 times of:
  All C(H) groups
 At 1.5 times of:
  All C(H,H,H) groups
2.a Aromatic/amide H refined with riding coordinates:
 C3(H3), C4(H4), C7(H7), C8(H8), C9(H9), C10(H10), C13(H13), C14(H14),
 C16(H16), C17(H17), C20(H20), C21(H21), C22(H22), C23(H23), C24(H24)
2.b Idealised Me refined as rotating group:
 C18(H18A,H18B,H18C)
;
_olex2_submission_special_instructions 'No special instructions were received'
_oxdiff_exptl_absorpt_empirical_details
;
Empirical correction (ABSPACK) includes:
- Absorption correction using spherical harmonics
- Frame scaling
;
_oxdiff_exptl_absorpt_empirical_full_max 1.487
_oxdiff_exptl_absorpt_empirical_full_min 0.765

loop_
_space_group_symop_operation_xyz
'x, y, z'
'-x, -y, -z'

loop_
_atom_site_label
_atom_site_type_symbol
_atom_site_fract_x
_atom_site_fract_y
_atom_site_fract_z
_atom_site_U_iso_or_equiv
_atom_site_adp_type
_atom_site_occupancy
_atom_site_site_symmetry_order
_atom_site_calc_flag
_atom_site_refinement_flags_posn
_atom_site_refinement_flags_adp
_atom_site_refinement_flags_occupancy
_atom_site_disorder_assembly
_atom_site_disorder_group
N1 N 0.59072(15) 0.19275(18) 0.76743(14) 0.0467(4) Uani 1 1 d . . . . .
N2 N 0.62992(16) 0.23368(17) 0.56301(14) 0.0434(4) Uani 1 1 d . . . . .
C1 C 0.69121(19) 0.2291(2) 0.68502(17) 0.0425(4) Uani 1 1 d . . . . .
C2 C 0.8482(2) 0.2645(2) 0.70744(19) 0.0495(5) Uani 1 1 d . . . . .
C3 C 0.9286(2) 0.3014(3) 0.6073(2) 0.0630(6) Uani 1 1 d . . . . .
H3 H 1.030287 0.322899 0.617942 0.076 Uiso 1 1 calc R U . . .
C4 C 0.8634(2) 0.3084(3) 0.4875(2) 0.0665(6) Uani 1 1 d . . . . .
H4 H 0.923714 0.334882 0.422130 0.080 Uiso 1 1 calc R U . . .
C5 C 0.7166(2) 0.2779(2) 0.46456(18) 0.0507(5) Uani 1 1 d . . . . .
C6 C 0.47611(19) 0.1923(2) 0.56943(17) 0.0437(4) Uani 1 1 d . . . . .
C7 C 0.3548(2) 0.1710(2) 0.48005(19) 0.0543(5) Uani 1 1 d . . . . .
H7 H 0.365889 0.180531 0.393154 0.065 Uiso 1 1 calc R U . . .
C8 C 0.2184(2) 0.1355(2) 0.5252(2) 0.0627(6) Uani 1 1 d . . . . .
H8 H 0.135624 0.121499 0.467944 0.075 Uiso 1 1 calc R U . . .
C9 C 0.2007(2) 0.1200(2) 0.6545(2) 0.0615(6) Uani 1 1 d . . . . .
H9 H 0.107004 0.097904 0.682535 0.074 Uiso 1 1 calc R U . . .
C10 C 0.3175(2) 0.1364(2) 0.7412(2) 0.0542(5) Uani 1 1 d . . . . .
H10 H 0.304117 0.124508 0.827108 0.065 Uiso 1 1 calc R U . . .
C11 C 0.45802(19) 0.1717(2) 0.69781(18) 0.0443(4) Uani 1 1 d . . . . .
C12 C 0.9178(2) 0.2625(2) 0.83491(19) 0.0495(5) Uani 1 1 d . . . . .
C13 C 0.8436(2) 0.1447(3) 0.8910(2) 0.0629(6) Uani 1 1 d . . . . .
H13 H 0.745229 0.064602 0.848740 0.076 Uiso 1 1 calc R U . . .
C14 C 0.9134(2) 0.1444(3) 1.0087(2) 0.0738(7) Uani 1 1 d . . . . .
H14 H 0.861218 0.063126 1.043321 0.089 Uiso 1 1 calc R U . . .
C15 C 1.0579(3) 0.2610(3) 1.0762(2) 0.0677(6) Uani 1 1 d . . . . .
C16 C 1.1319(2) 0.3779(3) 1.0198(2) 0.0701(6) Uani 1 1 d . . . . .
H16 H 1.229989 0.458040 1.062829 0.084 Uiso 1 1 calc R U . . .
C17 C 1.0647(2) 0.3794(3) 0.9019(2) 0.0633(6) Uani 1 1 d . . . . .
H17 H 1.118268 0.459637 0.866481 0.076 Uiso 1 1 calc R U . . .
C18 C 1.1304(3) 0.2627(4) 1.2077(3) 0.1022(10) Uani 1 1 d . . . . .
H18A H 1.210124 0.234627 1.189395 0.153 Uiso 1 1 calc R U . . .
H18B H 1.054355 0.188377 1.242446 0.153 Uiso 1 1 calc R U . . .
H18C H 1.172987 0.366261 1.275105 0.153 Uiso 1 1 calc R U . . .
C19 C 0.6502(2) 0.2999(2) 0.34696(18) 0.0498(5) Uani 1 1 d . . . . .
C20 C 0.6261(3) 0.2030(3) 0.2140(2) 0.0660(6) Uani 1 1 d . . . . .
H20 H 0.646020 0.118425 0.197934 0.079 Uiso 1 1 calc R U . . .
C21 C 0.5730(3) 0.2297(3) 0.1045(2) 0.0725(7) Uani 1 1 d . . . . .
H21 H 0.558071 0.163896 0.014931 0.087 Uiso 1 1 calc R U . . .
C22 C 0.5419(2) 0.3529(3) 0.1270(2) 0.0636(6) Uani 1 1 d . . . . .
H22 H 0.504584 0.369929 0.052849 0.076 Uiso 1 1 calc R U . . .
C23 C 0.5659(2) 0.4512(3) 0.2591(2) 0.0632(6) Uani 1 1 d . . . . .
H23 H 0.545281 0.535219 0.274573 0.076 Uiso 1 1 calc R U . . .
C24 C 0.6205(2) 0.4256(2) 0.3684(2) 0.0605(6) Uani 1 1 d . . . . .
H24 H 0.637632 0.493194 0.457725 0.073 Uiso 1 1 calc R U . . .

loop_
_atom_site_aniso_label
_atom_site_aniso_U_11
_atom_site_aniso_U_22
_atom_site_aniso_U_33
_atom_site_aniso_U_23
_atom_site_aniso_U_13
_atom_site_aniso_U_12
N1 0.0470(8) 0.0546(10) 0.0448(9) 0.0225(8) 0.0106(7) 0.0256(7)
N2 0.0516(9) 0.0459(9) 0.0365(8) 0.0143(7) 0.0088(6) 0.0260(7)
C1 0.0486(10) 0.0433(11) 0.0385(10) 0.0151(8) 0.0071(8) 0.0235(8)
C2 0.0522(11) 0.0528(12) 0.0523(11) 0.0200(9) 0.0140(9) 0.0306(9)
C3 0.0590(12) 0.0879(17) 0.0662(14) 0.0366(13) 0.0245(10) 0.0475(12)
C4 0.0742(14) 0.0942(18) 0.0611(13) 0.0403(13) 0.0357(11) 0.0550(13)
C5 0.0674(12) 0.0556(12) 0.0412(10) 0.0183(9) 0.0198(9) 0.0376(10)
C6 0.0492(10) 0.0365(10) 0.0422(10) 0.0098(8) 0.0043(8) 0.0200(8)
C7 0.0599(12) 0.0507(12) 0.0434(11) 0.0121(9) -0.0045(9) 0.0220(10)
C8 0.0450(11) 0.0597(14) 0.0706(14) 0.0198(11) -0.0072(10) 0.0164(9)
C9 0.0443(11) 0.0617(14) 0.0762(15) 0.0290(12) 0.0080(10) 0.0199(10)
C10 0.0482(11) 0.0561(13) 0.0595(12) 0.0277(10) 0.0129(9) 0.0206(9)
C11 0.0456(10) 0.0417(10) 0.0453(10) 0.0164(8) 0.0060(8) 0.0195(8)
C12 0.0487(10) 0.0601(13) 0.0508(11) 0.0202(10) 0.0110(9) 0.0340(10)
C13 0.0533(11) 0.0726(15) 0.0656(14) 0.0304(12) 0.0043(10) 0.0282(11)
C14 0.0636(14) 0.1003(19) 0.0753(16) 0.0494(15) 0.0129(12) 0.0419(13)
C15 0.0620(13) 0.1019(19) 0.0559(13) 0.0262(13) 0.0093(10) 0.0530(13)
C16 0.0511(12) 0.0835(17) 0.0690(15) 0.0145(13) -0.0007(10) 0.0337(12)
C17 0.0516(12) 0.0695(15) 0.0712(15) 0.0243(12) 0.0085(10) 0.0304(11)
C18 0.0875(18) 0.170(3) 0.0684(17) 0.0425(18) 0.0059(13) 0.0759(19)
C19 0.0661(12) 0.0528(12) 0.0397(10) 0.0201(9) 0.0179(9) 0.0328(10)
C20 0.1057(17) 0.0644(14) 0.0441(12) 0.0180(11) 0.0208(11) 0.0536(13)
C21 0.1120(18) 0.0748(17) 0.0399(12) 0.0178(11) 0.0146(12) 0.0528(14)
C22 0.0741(14) 0.0692(15) 0.0551(13) 0.0345(12) 0.0103(10) 0.0324(12)
C23 0.0788(14) 0.0544(13) 0.0640(14) 0.0209(11) 0.0087(11) 0.0374(11)
C24 0.0823(14) 0.0557(13) 0.0478(12) 0.0115(10) 0.0094(10) 0.0400(11)

loop_
_atom_type_symbol
_atom_type_description
_atom_type_scat_dispersion_real
_atom_type_scat_dispersion_imag
_atom_type_scat_source
C C 0.0033 0.0016 'International Tables Vol C Tables 4.2.6.8 and 6.1.1.4'
H H 0.0000 0.0000 'International Tables Vol C Tables 4.2.6.8 and 6.1.1.4'
N N 0.0061 0.0033 'International Tables Vol C Tables 4.2.6.8 and 6.1.1.4'

loop_
_geom_angle_atom_site_label_1
_geom_angle_atom_site_label_2
_geom_angle_atom_site_label_3
_geom_angle
_geom_angle_site_symmetry_1
_geom_angle_site_symmetry_3
_geom_angle_publ_flag
C1 N1 C11 104.75(14) . . ?
C1 N2 C6 106.11(13) . . ?
C5 N2 C1 122.87(14) . . ?
C5 N2 C6 130.98(15) . . ?
N1 C1 N2 112.67(14) . . ?
N1 C1 C2 128.22(16) . . ?
N2 C1 C2 119.11(15) . . ?
C1 C2 C12 120.94(15) . . ?
C3 C2 C1 116.78(17) . . ?
C3 C2 C12 122.28(17) . . ?
C2 C3 H3 118.9 . . ?
C2 C3 C4 122.27(18) . . ?
C4 C3 H3 118.9 . . ?
C3 C4 H4 118.9 . . ?
C5 C4 C3 122.27(18) . . ?
C5 C4 H4 118.9 . . ?
N2 C5 C19 120.10(16) . . ?
C4 C5 N2 116.62(17) . . ?
C4 C5 C19 123.15(17) . . ?
C7 C6 N2 134.09(16) . . ?
C7 C6 C11 121.45(17) . . ?
C11 C6 N2 104.46(15) . . ?
C6 C7 H7 121.3 . . ?
C8 C7 C6 117.37(18) . . ?
C8 C7 H7 121.3 . . ?
C7 C8 H8 119.2 . . ?
C7 C8 C9 121.59(19) . . ?
C9 C8 H8 119.2 . . ?
C8 C9 H9 119.3 . . ?
C10 C9 C8 121.48(19) . . ?
C10 C9 H9 119.3 . . ?
C9 C10 H10 120.8 . . ?
C9 C10 C11 118.34(18) . . ?
C11 C10 H10 120.8 . . ?
N1 C11 C6 111.96(15) . . ?
N1 C11 C10 128.34(16) . . ?
C6 C11 C10 119.69(17) . . ?
C13 C12 C2 122.43(17) . . ?
C13 C12 C17 117.29(19) . . ?
C17 C12 C2 120.26(18) . . ?
C12 C13 H13 119.5 . . ?
C14 C13 C12 120.95(19) . . ?
C14 C13 H13 119.5 . . ?
C13 C14 H14 119.0 . . ?
C15 C14 C13 121.9(2) . . ?
C15 C14 H14 119.0 . . ?
C14 C15 C16 117.1(2) . . ?
C14 C15 C18 121.4(2) . . ?
C16 C15 C18 121.6(2) . . ?
C15 C16 H16 119.1 . . ?
C17 C16 C15 121.9(2) . . ?
C17 C16 H16 119.1 . . ?
C12 C17 H17 119.5 . . ?
C16 C17 C12 120.9(2) . . ?
C16 C17 H17 119.5 . . ?
C15 C18 H18A 109.5 . . ?
C15 C18 H18B 109.5 . . ?
C15 C18 H18C 109.5 . . ?
H18A C18 H18B 109.5 . . ?
H18A C18 H18C 109.5 . . ?
H18B C18 H18C 109.5 . . ?
C20 C19 C5 121.00(18) . . ?
C20 C19 C24 118.63(18) . . ?
C24 C19 C5 120.24(17) . . ?
C19 C20 H20 119.6 . . ?
C19 C20 C21 120.7(2) . . ?
C21 C20 H20 119.6 . . ?
C20 C21 H21 119.9 . . ?
C22 C21 C20 120.2(2) . . ?
C22 C21 H21 119.9 . . ?
C21 C22 H22 120.1 . . ?
C21 C22 C23 119.8(2) . . ?
C23 C22 H22 120.1 . . ?
C22 C23 H23 120.0 . . ?
C22 C23 C24 120.0(2) . . ?
C24 C23 H23 120.0 . . ?
C19 C24 H24 119.7 . . ?
C23 C24 C19 120.59(19) . . ?
C23 C24 H24 119.7 . . ?

loop_
_geom_bond_atom_site_label_1
_geom_bond_atom_site_label_2
_geom_bond_distance
_geom_bond_site_symmetry_2
_geom_bond_publ_flag
N1 C1 1.321(2) . ?
N1 C11 1.381(2) . ?
N2 C1 1.402(2) . ?
N2 C5 1.389(2) . ?
N2 C6 1.402(2) . ?
C1 C2 1.432(3) . ?
C2 C3 1.355(2) . ?
C2 C12 1.475(2) . ?
C3 H3 0.9300 . ?
C3 C4 1.411(3) . ?
C4 H4 0.9300 . ?
C4 C5 1.348(3) . ?
C5 C19 1.479(2) . ?
C6 C7 1.393(2) . ?
C6 C11 1.398(2) . ?
C7 H7 0.9300 . ?
C7 C8 1.370(3) . ?
C8 H8 0.9300 . ?
C8 C9 1.390(3) . ?
C9 H9 0.9300 . ?
C9 C10 1.363(3) . ?
C10 H10 0.9300 . ?
C10 C11 1.399(2) . ?
C12 C13 1.385(3) . ?
C12 C17 1.391(3) . ?
C13 H13 0.9300 . ?
C13 C14 1.379(3) . ?
C14 H14 0.9300 . ?
C14 C15 1.375(3) . ?
C15 C16 1.380(3) . ?
C15 C18 1.508(3) . ?
C16 H16 0.9300 . ?
C16 C17 1.375(3) . ?
C17 H17 0.9300 . ?
C18 H18A 0.9600 . ?
C18 H18B 0.9600 . ?
C18 H18C 0.9600 . ?
C19 C20 1.373(3) . ?
C19 C24 1.385(3) . ?
C20 H20 0.9300 . ?
C20 C21 1.374(3) . ?
C21 H21 0.9300 . ?
C21 C22 1.368(3) . ?
C22 H22 0.9300 . ?
C22 C23 1.372(3) . ?
C23 H23 0.9300 . ?
C23 C24 1.372(3) . ?
C24 H24 0.9300 . ?

loop_
_geom_torsion_atom_site_label_1
_geom_torsion_atom_site_label_2
_geom_torsion_atom_site_label_3
_geom_torsion_atom_site_label_4
_geom_torsion
_geom_torsion_site_symmetry_1
_geom_torsion_site_symmetry_2
_geom_torsion_site_symmetry_3
_geom_torsion_site_symmetry_4
_geom_torsion_publ_flag
N1 C1 C2 C3 -178.72(18) . . . . ?
N1 C1 C2 C12 0.4(3) . . . . ?
N2 C1 C2 C3 0.3(3) . . . . ?
N2 C1 C2 C12 179.43(15) . . . . ?
N2 C5 C19 C20 -114.7(2) . . . . ?
N2 C5 C19 C24 69.6(2) . . . . ?
N2 C6 C7 C8 -177.50(19) . . . . ?
N2 C6 C11 N1 -2.1(2) . . . . ?
N2 C6 C11 C10 176.95(17) . . . . ?
C1 N1 C11 C6 1.2(2) . . . . ?
C1 N1 C11 C10 -177.82(19) . . . . ?
C1 N2 C5 C4 3.7(3) . . . . ?
C1 N2 C5 C19 -172.21(16) . . . . ?
C1 N2 C6 C7 -177.65(19) . . . . ?
C1 N2 C6 C11 2.16(18) . . . . ?
C1 C2 C3 C4 1.3(3) . . . . ?
C1 C2 C12 C13 43.5(3) . . . . ?
C1 C2 C12 C17 -138.1(2) . . . . ?
C2 C3 C4 C5 -0.4(4) . . . . ?
C2 C12 C13 C14 178.51(19) . . . . ?
C2 C12 C17 C16 -179.15(19) . . . . ?
C3 C2 C12 C13 -137.4(2) . . . . ?
C3 C2 C12 C17 41.0(3) . . . . ?
C3 C4 C5 N2 -2.1(3) . . . . ?
C3 C4 C5 C19 173.69(19) . . . . ?
C4 C5 C19 C20 69.6(3) . . . . ?
C4 C5 C19 C24 -106.1(2) . . . . ?
C5 N2 C1 N1 176.27(16) . . . . ?
C5 N2 C1 C2 -2.9(3) . . . . ?
C5 N2 C6 C7 4.7(3) . . . . ?
C5 N2 C6 C11 -175.50(17) . . . . ?
C5 C19 C20 C21 -176.10(19) . . . . ?
C5 C19 C24 C23 176.79(17) . . . . ?
C6 N2 C1 N1 -1.63(19) . . . . ?
C6 N2 C1 C2 179.23(16) . . . . ?
C6 N2 C5 C4 -178.94(19) . . . . ?
C6 N2 C5 C19 5.1(3) . . . . ?
C6 C7 C8 C9 -0.5(3) . . . . ?
C7 C6 C11 N1 177.73(16) . . . . ?
C7 C6 C11 C10 -3.2(3) . . . . ?
C7 C8 C9 C10 -1.3(3) . . . . ?
C8 C9 C10 C11 0.8(3) . . . . ?
C9 C10 C11 N1 -179.72(18) . . . . ?
C9 C10 C11 C6 1.4(3) . . . . ?
C11 N1 C1 N2 0.3(2) . . . . ?
C11 N1 C1 C2 179.37(18) . . . . ?
C11 C6 C7 C8 2.7(3) . . . . ?
C12 C2 C3 C4 -177.86(19) . . . . ?
C12 C13 C14 C15 0.8(3) . . . . ?
C13 C12 C17 C16 -0.7(3) . . . . ?
C13 C14 C15 C16 -1.0(3) . . . . ?
C13 C14 C15 C18 177.6(2) . . . . ?
C14 C15 C16 C17 0.4(3) . . . . ?
C15 C16 C17 C12 0.4(3) . . . . ?
C17 C12 C13 C14 0.1(3) . . . . ?
C18 C15 C16 C17 -178.2(2) . . . . ?
C19 C20 C21 C22 -0.6(3) . . . . ?
C20 C19 C24 C23 1.0(3) . . . . ?
C20 C21 C22 C23 0.9(3) . . . . ?
C21 C22 C23 C24 -0.2(3) . . . . ?
C22 C23 C24 C19 -0.7(3) . . . . ?
C24 C19 C20 C21 -0.3(3) . . . . ?
